data_7710544
loop_
_publ_author_name
'Dankert, Fabian'
'Fischer, Malte'
'Hering-Junghans, Christian'

_publ_section_title
;
 Modulating the reactivity of phosphanylidenephosphoranes towards water
 with Lewis acids
;
_journal_name_full 'Dalton Transactions'
_journal_paper_doi 10.1039/D2DT01575G
_journal_year 2022
_chemical_formula_moiety 'C21 H38 Cl3 Ga P2'
_chemical_formula_sum 'C21 H38 Cl3 Ga P2'
_chemical_formula_weight 528.52
_chemical_properties_physical Air-sensitive,Moisture-sensitive,Hygroscopic,Heat-sensitive,Oxygen-sensitive
_space_group_crystal_system monoclinic
_space_group_IT_number 14
_space_group_name_Hall '-P 2yn'
_space_group_name_H-M_alt 'P 1 21/n 1'
_atom_sites_solution_hydrogens geom
_atom_sites_solution_primary dual
_audit_creation_date 2022-01-27
_audit_creation_method
;
Olex2 1.3
(compiled 2020.07.31 svn.rc2a77460 for OlexSys, GUI svn.r6145)
;
_audit_update_record
;
2022-04-13 deposited with the CCDC.	2022-06-23 downloaded from the CCDC.
;
_cell_angle_alpha 90
_cell_angle_beta 94.085(8)
_cell_angle_gamma 90
_cell_formula_units_Z 4
_cell_length_a 8.8319(9)
_cell_length_b 29.260(2)
_cell_length_c 10.3380(11)
_cell_measurement_reflns_used 8328
_cell_measurement_temperature 150
_cell_measurement_theta_max 29.08
_cell_measurement_theta_min 1.98
_cell_volume 2664.8(4)
_computing_cell_refinement
;
X-Area Recipe 1.37.0.0 (STOE, 2021)
;
_computing_data_collection
;
X-Area WinXpose 2.0.22.0 (STOE, 2016)
;
_computing_data_reduction
;
X-Area Integrate 2.5.1.0 (STOE, 2021)
X-Area LANA 2.6.2.0 (STOE, 2021)
;
_computing_molecular_graphics 'Olex2 1.3 (Dolomanov et al., 2009)'
_computing_publication_material
;
STOE & Cie GmbH, X-Area, software package for collecting single-crystal or
multi-domain crystal data on STOE area-detector diffractometers, for image 
processing, for the correction and scaling of reflection intensities and 
for outlier rejection, version 2.0, Darmstadt 2021
;
_computing_structure_refinement 'XL  (Sheldrick, 2008)'
_computing_structure_solution 'SHELXT 2014/4 (Sheldrick, 2014)'
_diffrn_ambient_temperature 150
_diffrn_detector 'image plate (34 cm diameter)'
_diffrn_detector_area_resol_mean 6.67
_diffrn_detector_type 'STOE Imaging Plate'
_diffrn_measured_fraction_theta_full 0.989
_diffrn_measured_fraction_theta_max 0.991
_diffrn_measurement_details
;
 144 frames, detector distance = 100 mm
;
_diffrn_measurement_device '2-circle diffractometer'
_diffrn_measurement_device_type 'STOE IPDS II'
_diffrn_measurement_method 'rotation method, \w scans'
_diffrn_radiation_collimation '0.5 mm diameter, monocapillary'
_diffrn_radiation_monochromator 'plane graphite'
_diffrn_radiation_polarisn_norm 0
_diffrn_radiation_probe x-ray
_diffrn_radiation_type 'Mo K\a'
_diffrn_radiation_wavelength 0.71073
_diffrn_reflns_av_R_equivalents 0.0254
_diffrn_reflns_av_unetI/netI 0.0465
_diffrn_reflns_Laue_measured_fraction_full 0.989
_diffrn_reflns_Laue_measured_fraction_max 0.991
_diffrn_reflns_limit_h_max 11
_diffrn_reflns_limit_h_min -11
_diffrn_reflns_limit_k_max 37
_diffrn_reflns_limit_k_min -28
_diffrn_reflns_limit_l_max 10
_diffrn_reflns_limit_l_min -13
_diffrn_reflns_number 15355
_diffrn_reflns_point_group_measured_fraction_full 0.989
_diffrn_reflns_point_group_measured_fraction_max 0.991
_diffrn_reflns_theta_full 25.242
_diffrn_reflns_theta_max 26.998
_diffrn_reflns_theta_min 2.094
_diffrn_source 'sealed X-ray tube, 12 x 0.4 mm long-fine focus'
_diffrn_source_current 30
_diffrn_source_power 1.500
_diffrn_source_voltage 50
_exptl_absorpt_coefficient_mu 1.459
_exptl_absorpt_correction_T_max 0.7230
_exptl_absorpt_correction_T_min 0.5648
_exptl_absorpt_correction_type multi-scan
_exptl_absorpt_process_details
;
STOE LANA, absorption correction by scaling of reflection intensities.
J. Koziskova, F. Hahn, J. Richter, J. Kozisek, "Comparison of different
absorption corrections on the model structure of tetrakis(\m~2~-acetato)-
diaqua-di-copper(II)", Acta Chimica Slovaca, vol. 9, no. 2, 2016, pp. 136 - 140.
Afterwards a spherical absorption correction was performed within STOE LANA.
;
_exptl_crystal_density_diffrn 1.317
_exptl_crystal_density_method 'not measured'
_exptl_crystal_description plate
_exptl_crystal_F_000 1104
_exptl_crystal_size_max 0.24
_exptl_crystal_size_mid 0.18
_exptl_crystal_size_min 0.06
_exptl_crystal_size_rad 0.062
_refine_diff_density_max 0.715
_refine_diff_density_min -0.347
_refine_diff_density_rms 0.072
_refine_ls_extinction_method none
_refine_ls_goodness_of_fit_ref 0.924
_refine_ls_hydrogen_treatment constr
_refine_ls_matrix_type full
_refine_ls_number_parameters 281
_refine_ls_number_reflns 5757
_refine_ls_number_restraints 30
_refine_ls_restrained_S_all 0.936
_refine_ls_R_factor_all 0.0623
_refine_ls_R_factor_gt 0.0372
_refine_ls_shift/su_max 0.001
_refine_ls_shift/su_mean 0.000
_refine_ls_structure_factor_coef Fsqd
_refine_ls_weighting_details 'w=1/[\s^2^(Fo^2^)+(0.0536P)^2^] where P=(Fo^2^+2Fc^2^)/3'
_refine_ls_weighting_scheme calc
_refine_ls_wR_factor_gt 0.0847
_refine_ls_wR_factor_ref 0.0889
_reflns_d_resolution_high 0.727
_reflns_d_resolution_low 9.725
_reflns_Friedel_coverage 0.000
_reflns_limit_h_max 12
_reflns_limit_h_min -12
_reflns_limit_k_max 40
_reflns_limit_k_min -29
_reflns_limit_l_max 11
_reflns_limit_l_min -14
_reflns_number_gt 4027
_reflns_number_total 5757
_reflns_threshold_expression I>4u(I)
_cod_data_source_file d2dt01575g2.cif
_cod_data_source_block ks1564_cmpd_6MesStar
_cod_original_cell_volume 2664.8(5)
_cod_database_code 7710544
_shelx_shelxl_version_number 2014/7
_shelx_space_group_comment
;
The symmetry employed for this shelxl refinement is uniquely defined
by the following loop, which should always be used as a source of
symmetry information in preference to the above space-group names.
They are only intended as comments.
;
_olex2_refinement_description
;
1. Fixed Uiso
 At 1.2 times of:
  All C(H) groups
 At 1.5 times of:
  All C(H,H,H) groups
2. Restrained distances
 C22-C11 \\sim C12-C11 \\sim C23-C11 \\sim C13-C11 \\sim C24-C11 \\sim C14-C11
 with sigma of 0.02
 C12-C11 \\sim C22-C11 \\sim C14-C11 \\sim C24-C11 \\sim C13-C11 \\sim C23-C11
 with sigma of 0.01
3. Uiso/Uaniso restraints and constraints
Uanis(C14) = Uanis(C23)
4. Others
 Sof(C23)=Sof(H23A)=Sof(H23B)=Sof(H23C)=Sof(C22)=Sof(H22A)=Sof(H22B)=Sof(H22C)=
 Sof(C24)=Sof(H24A)=Sof(H24B)=Sof(H24C)=1-FVAR(1)
 Sof(C12)=Sof(H12A)=Sof(H12B)=Sof(H12C)=Sof(C14)=Sof(H14A)=Sof(H14B)=Sof(H14C)=
 Sof(C13)=Sof(H13A)=Sof(H13B)=Sof(H13C)=FVAR(1)
5.a Aromatic/amide H refined with riding coordinates:
 C3(H3), C5(H5)
5.b Idealised Me refined as rotating group:
 C10(H10A,H10B,H10C), C16(H16A,H16B,H16C), C9(H9A,H9B,H9C), C19(H19A,H19B,
 H19C), C20(H20A,H20B,H20C), C17(H17A,H17B,H17C), C8(H8A,H8B,H8C), C18(H18A,
 H18B,H18C), C21(H21A,H21B,H21C), C12(H12A,H12B,H12C), C14(H14A,H14B,H14C),
 C13(H13A,H13B,H13C), C23(H23A,H23B,H23C), C22(H22A,H22B,H22C), C24(H24A,H24B,
 H24C)
;
_olex2_submission_special_instructions 'No special instructions were received'
_stoe_detector_distance '100.0 mm'
_stoe_detector_pixelsize_x '0.150 mm'
_stoe_detector_pixelsize_y '0.150 mm'
_stoe_detector_size_x '34.0 cm'
_stoe_detector_size_y '34.0 cm'
_stoe_evaluation_integration_a 12.0
_stoe_evaluation_integration_b 0.0
_stoe_evaluation_integration_ems 0.012
_stoe_evaluation_lana_bis_l_even_max -
_stoe_evaluation_lana_bis_l_odd_max -
_stoe_evaluation_lana_bos_l_even_max 4
_stoe_evaluation_lana_bos_l_odd_max 1
_stoe_evaluation_lana_completeness 97.4
_stoe_evaluation_lana_dxs_max_order -
_stoe_evaluation_lana_dys_max_order -
_stoe_evaluation_lana_fs_max_order 3
_stoe_evaluation_lana_max_2theta_available 58.6
_stoe_evaluation_lana_max_2theta_desired 58.6
_stoe_evaluation_lana_mean_redundancy 2.6
_stoe_evaluation_lana_number_refls_after_or 19055
_stoe_evaluation_lana_number_refls_outliers 1301
_stoe_evaluation_lana_number_refls_total 20356
_stoe_evaluation_lana_number_refls_unique 7247
_stoe_evaluation_lana_number_refls_written 19055
_stoe_evaluation_lana_or_c1 0.035
_stoe_evaluation_lana_or_c2 0
_stoe_evaluation_lana_or_c3 0
_stoe_evaluation_lana_or_c4 0.7
_stoe_evaluation_lana_point_group 2/m
_stoe_evaluation_lana_table
;
#----------------------------------------------------------------------------
2Theta           6.5   12.7   18.9   25.1   31.3   37.5   43.7   49.9   56.1
#----------------------------------------------------------------------------
<Resolution>    5.33   3.10   2.13   1.62   1.31   1.10   0.95   0.84   0.76
N(total)          96    389    845   1399   2173   2921   3681   4481   4371
<Redundancy>     2.9    3.0    2.8    2.7    2.7    2.6    2.6    2.6    2.6
Complet. [%%]    75.0   88.7   95.5   97.0   99.3  100.0  100.0  100.0   92.5
<I/sigma>      273.6  131.6   75.2   47.2   19.5   13.0    6.6    2.9    1.4
R(int)         0.006  0.009  0.012  0.014  0.023  0.029  0.050  0.098  0.184
#----------------------------------------------------------------------------
;
_stoe_measurement_identifier ks1564
_stoe_measurement_max_exposure_per_frame '480.0 s'
_stoe_measurement_mean_exposure_per_frame '480.0 s'
_stoe_measurement_min_exposure_per_frame '480.0 s'
_stoe_measurement_total_exposure_time '19.2 h'
_stoe_measurement_total_frame_number 144
_stoe_measurement_total_run_number 1
_stoe_measurement_tube_power '1.5 kW'

loop_
_space_group_symop_operation_xyz
'x, y, z'
'-x+1/2, y+1/2, -z+1/2'
'-x, -y, -z'
'x-1/2, -y-1/2, z-1/2'

loop_
_atom_site_label
_atom_site_type_symbol
_atom_site_fract_x
_atom_site_fract_y
_atom_site_fract_z
_atom_site_U_iso_or_equiv
_atom_site_adp_type
_atom_site_occupancy
_atom_site_site_symmetry_order
_atom_site_calc_flag
_atom_site_refinement_flags_posn
_atom_site_refinement_flags_adp
_atom_site_refinement_flags_occupancy
_atom_site_disorder_assembly
_atom_site_disorder_group
Ga1 Ga 0.62729(3) 0.32623(2) 0.80729(3) 0.03393(10) Uani 1 1 d . . . . .
P1 P 0.43544(7) 0.36452(2) 0.68119(6) 0.02426(14) Uani 1 1 d . . . . .
P2 P 0.27679(7) 0.30980(2) 0.62695(7) 0.03042(16) Uani 1 1 d . . . . .
Cl2 Cl 0.75450(8) 0.26732(3) 0.74210(8) 0.04619(19) Uani 1 1 d . . . . .
Cl3 Cl 0.48831(8) 0.29747(3) 0.95845(7) 0.04425(19) Uani 1 1 d . . . . .
Cl1 Cl 0.78401(9) 0.37636(3) 0.89376(8) 0.0607(2) Uani 1 1 d . . . . .
C1 C 0.4429(2) 0.39485(8) 0.5232(2) 0.0225(5) Uani 1 1 d . . . . .
C6 C 0.5121(3) 0.37968(8) 0.4108(2) 0.0253(5) Uani 1 1 d . . . . .
C7 C 0.2873(3) 0.46218(9) 0.6234(2) 0.0258(5) Uani 1 1 d . . . . .
C2 C 0.3352(3) 0.43102(8) 0.5112(2) 0.0236(5) Uani 1 1 d . . . . .
C15 C 0.6595(3) 0.35141(9) 0.4129(3) 0.0307(6) Uani 1 1 d . . . . .
C3 C 0.2717(3) 0.44122(9) 0.3862(2) 0.0276(5) Uani 1 1 d . . . . .
H3 H 0.1951 0.4640 0.3767 0.033 Uiso 1 1 calc R U . . .
C4 C 0.3157(3) 0.41957(10) 0.2766(2) 0.0309(6) Uani 1 1 d . . . . .
C10 C 0.1527(3) 0.44211(10) 0.6911(2) 0.0313(6) Uani 1 1 d . . . . .
H10A H 0.0707 0.4343 0.6259 0.047 Uiso 1 1 calc R U . . .
H10B H 0.1161 0.4647 0.7515 0.047 Uiso 1 1 calc R U . . .
H10C H 0.1856 0.4145 0.7390 0.047 Uiso 1 1 calc R U . . .
C16 C 0.7754(3) 0.36821(9) 0.5208(3) 0.0325(6) Uani 1 1 d . . . . .
H16A H 0.8156 0.3980 0.4966 0.049 Uiso 1 1 calc R U . . .
H16B H 0.8588 0.3462 0.5323 0.049 Uiso 1 1 calc R U . . .
H16C H 0.7256 0.3712 0.6021 0.049 Uiso 1 1 calc R U . . .
C9 C 0.4225(3) 0.47193(10) 0.7209(2) 0.0337(6) Uani 1 1 d . . . . .
H9A H 0.4556 0.4434 0.7640 0.051 Uiso 1 1 calc R U . . .
H9B H 0.3922 0.4939 0.7858 0.051 Uiso 1 1 calc R U . . .
H9C H 0.5063 0.4847 0.6751 0.051 Uiso 1 1 calc R U . . .
C5 C 0.4438(3) 0.39194(10) 0.2909(2) 0.0313(6) Uani 1 1 d . . . . .
H5 H 0.4866 0.3810 0.2150 0.038 Uiso 1 1 calc R U . . .
C19 C 0.1810(3) 0.32173(10) 0.4721(3) 0.0371(6) Uani 1 1 d . . . . .
H19A H 0.1410 0.3530 0.4716 0.056 Uiso 1 1 calc R U . . .
H19B H 0.0970 0.3001 0.4556 0.056 Uiso 1 1 calc R U . . .
H19C H 0.2524 0.3186 0.4043 0.056 Uiso 1 1 calc R U . . .
C20 C 0.3444(3) 0.25182(10) 0.6230(3) 0.0432(7) Uani 1 1 d . . . . .
H20A H 0.4057 0.2478 0.5485 0.065 Uiso 1 1 calc R U . . .
H20B H 0.2577 0.2309 0.6152 0.065 Uiso 1 1 calc R U . . .
H20C H 0.4065 0.2452 0.7031 0.065 Uiso 1 1 calc R U . . .
C17 C 0.6242(3) 0.30067(10) 0.4281(3) 0.0400(7) Uani 1 1 d . . . . .
H17A H 0.5865 0.2953 0.5136 0.060 Uiso 1 1 calc R U . . .
H17B H 0.7168 0.2828 0.4197 0.060 Uiso 1 1 calc R U . . .
H17C H 0.5468 0.2914 0.3605 0.060 Uiso 1 1 calc R U . . .
C8 C 0.2370(3) 0.50923(9) 0.5697(3) 0.0390(7) Uani 1 1 d . . . . .
H8A H 0.3138 0.5211 0.5146 0.058 Uiso 1 1 calc R U . . .
H8B H 0.2253 0.5304 0.6418 0.058 Uiso 1 1 calc R U . . .
H8C H 0.1399 0.5062 0.5184 0.058 Uiso 1 1 calc R U . . .
C18 C 0.7387(3) 0.35694(11) 0.2854(3) 0.0410(7) Uani 1 1 d . . . . .
H18A H 0.6768 0.3426 0.2142 0.062 Uiso 1 1 calc R U . . .
H18B H 0.8387 0.3423 0.2943 0.062 Uiso 1 1 calc R U . . .
H18C H 0.7509 0.3895 0.2667 0.062 Uiso 1 1 calc R U . . .
C21 C 0.1370(3) 0.31027(11) 0.7447(3) 0.0426(7) Uani 1 1 d . . . . .
H21A H 0.1866 0.3048 0.8312 0.064 Uiso 1 1 calc R U . . .
H21B H 0.0620 0.2862 0.7240 0.064 Uiso 1 1 calc R U . . .
H21C H 0.0862 0.3401 0.7433 0.064 Uiso 1 1 calc R U . . .
C11 C 0.2312(3) 0.42652(11) 0.1431(2) 0.0426(7) Uani 1 1 d D . . . .
C12 C 0.0953(7) 0.4573(2) 0.1455(5) 0.0726(19) Uani 0.791(5) 1 d D . P A 1
H12A H 0.0313 0.4472 0.2137 0.109 Uiso 0.791(5) 1 calc R U P A 1
H12B H 0.0370 0.4560 0.0613 0.109 Uiso 0.791(5) 1 calc R U P A 1
H12C H 0.1291 0.4888 0.1630 0.109 Uiso 0.791(5) 1 calc R U P A 1
C14 C 0.1696(5) 0.37842(16) 0.1000(4) 0.0618(13) Uani 0.791(5) 1 d D . P A 1
H14A H 0.2546 0.3570 0.0975 0.093 Uiso 0.791(5) 1 calc R U P A 1
H14B H 0.1169 0.3807 0.0136 0.093 Uiso 0.791(5) 1 calc R U P A 1
H14C H 0.0989 0.3675 0.1619 0.093 Uiso 0.791(5) 1 calc R U P A 1
C13 C 0.3430(5) 0.4417(3) 0.0468(4) 0.081(2) Uani 0.791(5) 1 d D . P A 1
H13A H 0.3817 0.4721 0.0705 0.121 Uiso 0.791(5) 1 calc R U P A 1
H13B H 0.2919 0.4426 -0.0404 0.121 Uiso 0.791(5) 1 calc R U P A 1
H13C H 0.4277 0.4200 0.0482 0.121 Uiso 0.791(5) 1 calc R U P A 1
C23 C 0.2493(19) 0.4773(3) 0.1056(15) 0.0618(13) Uani 0.209(5) 1 d D . P A 2
H23A H 0.1924 0.4966 0.1628 0.093 Uiso 0.209(5) 1 calc R U P A 2
H23B H 0.2099 0.4819 0.0154 0.093 Uiso 0.209(5) 1 calc R U P A 2
H23C H 0.3569 0.4857 0.1146 0.093 Uiso 0.209(5) 1 calc R U P A 2
C22 C 0.0608(9) 0.4244(10) 0.1590(17) 0.071(7) Uani 0.209(5) 1 d D . P A 2
H22A H 0.0337 0.3936 0.1871 0.107 Uiso 0.209(5) 1 calc R U P A 2
H22B H 0.0052 0.4314 0.0759 0.107 Uiso 0.209(5) 1 calc R U P A 2
H22C H 0.0341 0.4467 0.2242 0.107 Uiso 0.209(5) 1 calc R U P A 2
C24 C 0.278(3) 0.3974(8) 0.0315(12) 0.086(9) Uani 0.209(5) 1 d D . P A 2
H24A H 0.3879 0.3994 0.0262 0.129 Uiso 0.209(5) 1 calc R U P A 2
H24B H 0.2265 0.4084 -0.0498 0.129 Uiso 0.209(5) 1 calc R U P A 2
H24C H 0.2491 0.3655 0.0458 0.129 Uiso 0.209(5) 1 calc R U P A 2

loop_
_atom_site_aniso_label
_atom_site_aniso_U_11
_atom_site_aniso_U_22
_atom_site_aniso_U_33
_atom_site_aniso_U_23
_atom_site_aniso_U_13
_atom_site_aniso_U_12
Ga1 0.02442(15) 0.03759(19) 0.03886(16) 0.00960(14) -0.00425(11) 0.00063(13)
P1 0.0212(3) 0.0236(3) 0.0276(3) 0.0032(3) -0.0009(2) -0.0012(2)
P2 0.0219(3) 0.0254(4) 0.0433(4) 0.0051(3) -0.0019(3) -0.0038(3)
Cl2 0.0297(3) 0.0446(4) 0.0649(5) 0.0165(4) 0.0079(3) 0.0107(3)
Cl3 0.0353(4) 0.0534(5) 0.0444(4) 0.0184(3) 0.0053(3) 0.0096(3)
Cl1 0.0480(5) 0.0726(6) 0.0581(5) -0.0001(4) -0.0197(4) -0.0183(4)
C1 0.0222(11) 0.0205(12) 0.0247(11) -0.0012(10) -0.0003(9) -0.0046(9)
C6 0.0245(12) 0.0209(13) 0.0306(12) -0.0049(10) 0.0031(9) -0.0032(10)
C7 0.0285(12) 0.0241(13) 0.0253(11) -0.0006(10) 0.0047(9) 0.0024(10)
C2 0.0250(12) 0.0226(13) 0.0235(12) 0.0010(10) 0.0046(9) -0.0031(10)
C15 0.0240(12) 0.0309(15) 0.0377(14) -0.0071(12) 0.0050(10) 0.0023(11)
C3 0.0260(12) 0.0310(14) 0.0258(12) 0.0033(11) 0.0024(9) 0.0035(10)
C4 0.0315(14) 0.0367(16) 0.0242(12) 0.0011(11) 0.0009(10) 0.0015(11)
C10 0.0288(13) 0.0349(16) 0.0310(13) 0.0009(11) 0.0070(10) 0.0045(11)
C16 0.0226(12) 0.0315(15) 0.0438(15) 0.0007(12) 0.0041(11) 0.0019(11)
C9 0.0366(15) 0.0300(15) 0.0346(13) -0.0098(11) 0.0039(11) -0.0043(11)
C5 0.0309(14) 0.0380(16) 0.0255(12) -0.0064(11) 0.0057(10) 0.0004(11)
C19 0.0291(13) 0.0343(16) 0.0463(15) -0.0026(13) -0.0076(11) -0.0052(12)
C20 0.0337(15) 0.0245(15) 0.070(2) 0.0052(14) -0.0048(13) -0.0049(12)
C17 0.0364(15) 0.0298(16) 0.0537(17) -0.0077(13) 0.0030(12) 0.0044(12)
C8 0.0564(18) 0.0248(15) 0.0369(14) 0.0009(12) 0.0123(13) 0.0072(13)
C18 0.0356(15) 0.0475(19) 0.0413(15) -0.0072(13) 0.0112(12) 0.0055(13)
C21 0.0274(14) 0.0459(18) 0.0548(17) 0.0132(15) 0.0043(12) -0.0085(13)
C11 0.0384(16) 0.066(2) 0.0226(13) -0.0013(14) -0.0002(11) 0.0078(14)
C12 0.087(4) 0.094(5) 0.035(2) 0.000(3) -0.017(2) 0.052(4)
C14 0.049(2) 0.086(4) 0.048(2) -0.015(2) -0.0211(19) 0.005(2)
C13 0.063(3) 0.156(7) 0.0222(19) 0.025(3) -0.0075(19) -0.013(3)
C23 0.049(2) 0.086(4) 0.048(2) -0.015(2) -0.0211(19) 0.005(2)
C22 0.057(11) 0.11(2) 0.037(9) -0.012(13) -0.033(8) 0.002(12)
C24 0.093(17) 0.13(2) 0.029(8) -0.004(11) -0.024(9) 0.061(16)

loop_
_atom_type_symbol
_atom_type_description
_atom_type_scat_dispersion_real
_atom_type_scat_dispersion_imag
_atom_type_scat_source
C C 0.0033 0.0016 'International Tables Vol C Tables 4.2.6.8 and 6.1.1.4'
H H 0.0000 0.0000 'International Tables Vol C Tables 4.2.6.8 and 6.1.1.4'
Cl Cl 0.1484 0.1585 'International Tables Vol C Tables 4.2.6.8 and 6.1.1.4'
Ga Ga 0.2307 1.6083 'International Tables Vol C Tables 4.2.6.8 and 6.1.1.4'
P P 0.1023 0.0942 'International Tables Vol C Tables 4.2.6.8 and 6.1.1.4'

loop_
_geom_angle_atom_site_label_1
_geom_angle_atom_site_label_2
_geom_angle_atom_site_label_3
_geom_angle
_geom_angle_site_symmetry_1
_geom_angle_site_symmetry_3
_geom_angle_publ_flag
Cl2 Ga1 P1 124.79(3) . . ?
Cl2 Ga1 Cl3 103.88(3) . . ?
Cl3 Ga1 P1 99.11(3) . . ?
Cl1 Ga1 P1 108.70(3) . . ?
Cl1 Ga1 Cl2 109.47(4) . . ?
Cl1 Ga1 Cl3 109.59(3) . . ?
P2 P1 Ga1 102.59(3) . . ?
C1 P1 Ga1 130.13(8) . . ?
C1 P1 P2 100.78(8) . . ?
C19 P2 P1 109.98(10) . . ?
C19 P2 C20 107.44(14) . . ?
C19 P2 C21 107.51(13) . . ?
C20 P2 P1 119.42(10) . . ?
C21 P2 P1 106.32(11) . . ?
C21 P2 C20 105.55(15) . . ?
C6 C1 P1 127.69(18) . . ?
C6 C1 C2 119.0(2) . . ?
C2 C1 P1 111.46(17) . . ?
C1 C6 C15 124.6(2) . . ?
C5 C6 C1 117.7(2) . . ?
C5 C6 C15 117.7(2) . . ?
C10 C7 C2 112.0(2) . . ?
C10 C7 C8 107.1(2) . . ?
C9 C7 C2 110.97(19) . . ?
C9 C7 C10 111.3(2) . . ?
C9 C7 C8 105.2(2) . . ?
C8 C7 C2 109.99(19) . . ?
C1 C2 C7 125.9(2) . . ?
C3 C2 C1 117.4(2) . . ?
C3 C2 C7 116.7(2) . . ?
C6 C15 C18 111.4(2) . . ?
C16 C15 C6 110.9(2) . . ?
C16 C15 C18 105.5(2) . . ?
C17 C15 C6 110.2(2) . . ?
C17 C15 C16 111.5(2) . . ?
C17 C15 C18 107.3(2) . . ?
C2 C3 H3 118.6 . . ?
C4 C3 C2 122.8(2) . . ?
C4 C3 H3 118.6 . . ?
C3 C4 C5 117.1(2) . . ?
C3 C4 C11 122.0(2) . . ?
C5 C4 C11 120.8(2) . . ?
C7 C10 H10A 109.5 . . ?
C7 C10 H10B 109.5 . . ?
C7 C10 H10C 109.5 . . ?
H10A C10 H10B 109.5 . . ?
H10A C10 H10C 109.5 . . ?
H10B C10 H10C 109.5 . . ?
C15 C16 H16A 109.5 . . ?
C15 C16 H16B 109.5 . . ?
C15 C16 H16C 109.5 . . ?
H16A C16 H16B 109.5 . . ?
H16A C16 H16C 109.5 . . ?
H16B C16 H16C 109.5 . . ?
C7 C9 H9A 109.5 . . ?
C7 C9 H9B 109.5 . . ?
C7 C9 H9C 109.5 . . ?
H9A C9 H9B 109.5 . . ?
H9A C9 H9C 109.5 . . ?
H9B C9 H9C 109.5 . . ?
C6 C5 C4 123.0(2) . . ?
C6 C5 H5 118.5 . . ?
C4 C5 H5 118.5 . . ?
P2 C19 H19A 109.5 . . ?
P2 C19 H19B 109.5 . . ?
P2 C19 H19C 109.5 . . ?
H19A C19 H19B 109.5 . . ?
H19A C19 H19C 109.5 . . ?
H19B C19 H19C 109.5 . . ?
P2 C20 H20A 109.5 . . ?
P2 C20 H20B 109.5 . . ?
P2 C20 H20C 109.5 . . ?
H20A C20 H20B 109.5 . . ?
H20A C20 H20C 109.5 . . ?
H20B C20 H20C 109.5 . . ?
C15 C17 H17A 109.5 . . ?
C15 C17 H17B 109.5 . . ?
C15 C17 H17C 109.5 . . ?
H17A C17 H17B 109.5 . . ?
H17A C17 H17C 109.5 . . ?
H17B C17 H17C 109.5 . . ?
C7 C8 H8A 109.5 . . ?
C7 C8 H8B 109.5 . . ?
C7 C8 H8C 109.5 . . ?
H8A C8 H8B 109.5 . . ?
H8A C8 H8C 109.5 . . ?
H8B C8 H8C 109.5 . . ?
C15 C18 H18A 109.5 . . ?
C15 C18 H18B 109.5 . . ?
C15 C18 H18C 109.5 . . ?
H18A C18 H18B 109.5 . . ?
H18A C18 H18C 109.5 . . ?
H18B C18 H18C 109.5 . . ?
P2 C21 H21A 109.5 . . ?
P2 C21 H21B 109.5 . . ?
P2 C21 H21C 109.5 . . ?
H21A C21 H21B 109.5 . . ?
H21A C21 H21C 109.5 . . ?
H21B C21 H21C 109.5 . . ?
C4 C11 C14 105.9(2) . . ?
C4 C11 C23 107.5(6) . . ?
C12 C11 C4 113.8(3) . . ?
C12 C11 C14 106.4(4) . . ?
C12 C11 C13 113.2(4) . . ?
C13 C11 C4 109.3(2) . . ?
C13 C11 C14 107.8(4) . . ?
C22 C11 C4 108.6(7) . . ?
C22 C11 C23 100.8(12) . . ?
C24 C11 C4 118.0(6) . . ?
C24 C11 C23 108.1(12) . . ?
C24 C11 C22 112.4(13) . . ?
C11 C12 H12A 109.5 . . ?
C11 C12 H12B 109.5 . . ?
C11 C12 H12C 109.5 . . ?
H12A C12 H12B 109.5 . . ?
H12A C12 H12C 109.5 . . ?
H12B C12 H12C 109.5 . . ?
C11 C14 H14A 109.5 . . ?
C11 C14 H14B 109.5 . . ?
C11 C14 H14C 109.5 . . ?
H14A C14 H14B 109.5 . . ?
H14A C14 H14C 109.5 . . ?
H14B C14 H14C 109.5 . . ?
C11 C13 H13A 109.5 . . ?
C11 C13 H13B 109.5 . . ?
C11 C13 H13C 109.5 . . ?
H13A C13 H13B 109.5 . . ?
H13A C13 H13C 109.5 . . ?
H13B C13 H13C 109.5 . . ?
C11 C23 H23A 109.5 . . ?
C11 C23 H23B 109.5 . . ?
C11 C23 H23C 109.5 . . ?
H23A C23 H23B 109.5 . . ?
H23A C23 H23C 109.5 . . ?
H23B C23 H23C 109.5 . . ?
C11 C22 H22A 109.5 . . ?
C11 C22 H22B 109.5 . . ?
C11 C22 H22C 109.5 . . ?
H22A C22 H22B 109.5 . . ?
H22A C22 H22C 109.5 . . ?
H22B C22 H22C 109.5 . . ?
C11 C24 H24A 109.5 . . ?
C11 C24 H24B 109.5 . . ?
C11 C24 H24C 109.5 . . ?
H24A C24 H24B 109.5 . . ?
H24A C24 H24C 109.5 . . ?
H24B C24 H24C 109.5 . . ?

loop_
_geom_bond_atom_site_label_1
_geom_bond_atom_site_label_2
_geom_bond_distance
_geom_bond_site_symmetry_2
_geom_bond_publ_flag
Ga1 P1 2.3476(7) . ?
Ga1 Cl2 2.1897(8) . ?
Ga1 Cl3 2.2203(8) . ?
Ga1 Cl1 2.1658(9) . ?
P1 P2 2.1749(9) . ?
P1 C1 1.864(2) . ?
P2 C19 1.791(3) . ?
P2 C20 1.800(3) . ?
P2 C21 1.795(3) . ?
C1 C6 1.422(3) . ?
C1 C2 1.423(3) . ?
C6 C15 1.541(3) . ?
C6 C5 1.387(3) . ?
C7 C2 1.557(3) . ?
C7 C10 1.538(3) . ?
C7 C9 1.534(3) . ?
C7 C8 1.538(4) . ?
C2 C3 1.404(3) . ?
C15 C16 1.540(3) . ?
C15 C17 1.527(4) . ?
C15 C18 1.544(4) . ?
C3 H3 0.9500 . ?
C3 C4 1.378(3) . ?
C4 C5 1.390(4) . ?
C4 C11 1.535(3) . ?
C10 H10A 0.9800 . ?
C10 H10B 0.9800 . ?
C10 H10C 0.9800 . ?
C16 H16A 0.9800 . ?
C16 H16B 0.9800 . ?
C16 H16C 0.9800 . ?
C9 H9A 0.9800 . ?
C9 H9B 0.9800 . ?
C9 H9C 0.9800 . ?
C5 H5 0.9500 . ?
C19 H19A 0.9800 . ?
C19 H19B 0.9800 . ?
C19 H19C 0.9800 . ?
C20 H20A 0.9800 . ?
C20 H20B 0.9800 . ?
C20 H20C 0.9800 . ?
C17 H17A 0.9800 . ?
C17 H17B 0.9800 . ?
C17 H17C 0.9800 . ?
C8 H8A 0.9800 . ?
C8 H8B 0.9800 . ?
C8 H8C 0.9800 . ?
C18 H18A 0.9800 . ?
C18 H18B 0.9800 . ?
C18 H18C 0.9800 . ?
C21 H21A 0.9800 . ?
C21 H21B 0.9800 . ?
C21 H21C 0.9800 . ?
C11 C12 1.502(4) . ?
C11 C14 1.562(4) . ?
C11 C13 1.518(4) . ?
C11 C23 1.548(7) . ?
C11 C22 1.526(7) . ?
C11 C24 1.516(7) . ?
C12 H12A 0.9800 . ?
C12 H12B 0.9800 . ?
C12 H12C 0.9800 . ?
C14 H14A 0.9800 . ?
C14 H14B 0.9800 . ?
C14 H14C 0.9800 . ?
C13 H13A 0.9800 . ?
C13 H13B 0.9800 . ?
C13 H13C 0.9800 . ?
C23 H23A 0.9800 . ?
C23 H23B 0.9800 . ?
C23 H23C 0.9800 . ?
C22 H22A 0.9800 . ?
C22 H22B 0.9800 . ?
C22 H22C 0.9800 . ?
C24 H24A 0.9800 . ?
C24 H24B 0.9800 . ?
C24 H24C 0.9800 . ?

loop_
_geom_torsion_atom_site_label_1
_geom_torsion_atom_site_label_2
_geom_torsion_atom_site_label_3
_geom_torsion_atom_site_label_4
_geom_torsion
_geom_torsion_site_symmetry_1
_geom_torsion_site_symmetry_2
_geom_torsion_site_symmetry_3
_geom_torsion_site_symmetry_4
_geom_torsion_publ_flag
Ga1 P1 C1 C6 45.4(2) . . . . ?
Ga1 P1 C1 C2 -150.57(13) . . . . ?
P1 C1 C6 C15 -35.2(3) . . . . ?
P1 C1 C6 C5 146.2(2) . . . . ?
P1 C1 C2 C7 35.2(3) . . . . ?
P1 C1 C2 C3 -148.26(18) . . . . ?
P2 P1 C1 C6 -71.4(2) . . . . ?
P2 P1 C1 C2 92.64(17) . . . . ?
C1 C6 C15 C16 -39.7(3) . . . . ?
C1 C6 C15 C17 84.1(3) . . . . ?
C1 C6 C15 C18 -156.9(2) . . . . ?
C1 C6 C5 C4 2.6(4) . . . . ?
C1 C2 C3 C4 -3.7(4) . . . . ?
C6 C1 C2 C7 -159.3(2) . . . . ?
C6 C1 C2 C3 17.3(3) . . . . ?
C7 C2 C3 C4 173.2(2) . . . . ?
C2 C1 C6 C15 161.9(2) . . . . ?
C2 C1 C6 C5 -16.8(3) . . . . ?
C2 C3 C4 C5 -10.1(4) . . . . ?
C2 C3 C4 C11 171.8(2) . . . . ?
C15 C6 C5 C4 -176.2(2) . . . . ?
C3 C4 C5 C6 10.8(4) . . . . ?
C3 C4 C11 C12 -2.1(5) . . . . ?
C3 C4 C11 C14 -118.6(3) . . . . ?
C3 C4 C11 C13 125.5(4) . . . . ?
C3 C4 C11 C23 64.0(8) . . . . ?
C3 C4 C11 C22 -44.2(12) . . . . ?
C3 C4 C11 C24 -173.6(14) . . . . ?
C10 C7 C2 C1 -89.2(3) . . . . ?
C10 C7 C2 C3 94.2(3) . . . . ?
C9 C7 C2 C1 35.8(3) . . . . ?
C9 C7 C2 C3 -140.7(2) . . . . ?
C5 C6 C15 C16 138.9(2) . . . . ?
C5 C6 C15 C17 -97.2(3) . . . . ?
C5 C6 C15 C18 21.8(3) . . . . ?
C5 C4 C11 C12 179.9(4) . . . . ?
C5 C4 C11 C14 63.4(3) . . . . ?
C5 C4 C11 C13 -52.5(5) . . . . ?
C5 C4 C11 C23 -114.0(8) . . . . ?
C5 C4 C11 C22 137.8(11) . . . . ?
C5 C4 C11 C24 8.4(14) . . . . ?
C8 C7 C2 C1 151.8(2) . . . . ?
C8 C7 C2 C3 -24.8(3) . . . . ?
C11 C4 C5 C6 -171.1(2) . . . . ?
